data_2207478
loop_
_publ_author_name
'Pu, Shou-Zhi'
'Li, Gui-Zhen'
'Wang, Ru-Ji'
'Zhao, Ji-Quan'

_publ_section_title
;3,3,4,4,5,5-Hexafluoro-1-[2-methyl-5-(2-fluorophenyl)-3-thienyl]-2-(2-methyl-5-phenyl-3-thienyl)cyclopent-1-ene,
 a new photochromic dithienylethene
;
_journal_coeditor_code CF6476
_journal_issue 12
_journal_name_full 'Acta Crystallographica Section E'
_journal_page_first o4246
_journal_page_last o4249
_journal_paper_doi 10.1107/S160053680503816X
_journal_volume 61
_journal_year 2005
_chemical_formula_iupac 'C27 H17 F7 S2'
_chemical_formula_moiety 'C27 H17 F7 S2'
_chemical_formula_sum 'C27 H17 F7 S2'
_chemical_formula_weight 538.53
_chemical_name_systematic
;
1-[2-Methyl-5-(2-fluorophenyl)-3-thienyl]-2-(2-methyl-5-phenyl-3-thienyl)-
3,3,4,4,5,5-hexafluorocyclopent-1-ene
;
_space_group_IT_number 2
_symmetry_cell_setting triclinic
_symmetry_space_group_name_Hall '-P 1'
_symmetry_space_group_name_H-M 'P -1'
_atom_sites_solution_hydrogens geom
_atom_sites_solution_primary direct
_atom_sites_solution_secondary difmap
_audit_creation_method SHELXL97
_cell_angle_alpha 81.368(9)
_cell_angle_beta 82.348(9)
_cell_angle_gamma 82.442(9)
_cell_formula_units_Z 4
_cell_length_a 11.8563(15)
_cell_length_b 13.7789(18)
_cell_length_c 15.281(2)
_cell_measurement_reflns_used 48
_cell_measurement_temperature 295(2)
_cell_measurement_theta_max 13.69
_cell_measurement_theta_min 2.70
_cell_volume 2430.3(6)
_computing_cell_refinement XSCANS
_computing_data_collection 'XSCANS (Bruker, 1997)'
_computing_data_reduction XSCANS
_computing_molecular_graphics SHELXTL
_computing_publication_material SHELXTL
_computing_structure_refinement SHELXTL
_computing_structure_solution 'SHELXTL (Bruker, 1997)'
_diffrn_ambient_temperature 295(2)
_diffrn_measured_fraction_theta_full 0.996
_diffrn_measured_fraction_theta_max 0.996
_diffrn_measurement_device_type 'Bruker P4'
_diffrn_measurement_method \w
_diffrn_radiation_monochromator graphite
_diffrn_radiation_source 'fine-focus sealed tube'
_diffrn_radiation_type MoK\a
_diffrn_radiation_wavelength 0.71073
_diffrn_reflns_av_R_equivalents 0.0195
_diffrn_reflns_av_sigmaI/netI 0.0397
_diffrn_reflns_limit_h_max 1
_diffrn_reflns_limit_h_min -13
_diffrn_reflns_limit_k_max 16
_diffrn_reflns_limit_k_min -16
_diffrn_reflns_limit_l_max 18
_diffrn_reflns_limit_l_min -18
_diffrn_reflns_number 9883
_diffrn_reflns_theta_full 25.00
_diffrn_reflns_theta_max 25.00
_diffrn_reflns_theta_min 1.89
_diffrn_standards_decay_% 0
_diffrn_standards_interval_count 97
_diffrn_standards_number 3
_exptl_absorpt_coefficient_mu 0.287
_exptl_absorpt_correction_type none
_exptl_crystal_colour blue
_exptl_crystal_density_diffrn 1.472
_exptl_crystal_density_method 'not measured'
_exptl_crystal_description prism
_exptl_crystal_F_000 1096
_exptl_crystal_size_max 0.6
_exptl_crystal_size_mid 0.5
_exptl_crystal_size_min 0.4
_refine_diff_density_max 1.040
_refine_diff_density_min -0.453
_refine_ls_extinction_method none
_refine_ls_goodness_of_fit_ref 1.038
_refine_ls_hydrogen_treatment constr
_refine_ls_matrix_type full
_refine_ls_number_parameters 661
_refine_ls_number_reflns 8533
_refine_ls_number_restraints 6
_refine_ls_restrained_S_all 1.041
_refine_ls_R_factor_all 0.0993
_refine_ls_R_factor_gt 0.0697
_refine_ls_shift/su_max 0.002
_refine_ls_shift/su_mean 0.000
_refine_ls_structure_factor_coef Fsqd
_refine_ls_weighting_details 'calc w = 1/[\s^2^(Fo^2^)+(0.001P)^2^+4.5P] where P = (Fo^2^+2Fc^2^)/3'
_refine_ls_weighting_scheme calc
_refine_ls_wR_factor_gt 0.1319
_refine_ls_wR_factor_ref 0.1446
_reflns_number_gt 5559
_reflns_number_total 8533
_reflns_threshold_expression I>2\s(I)
_cod_data_source_file cf6476.cif
_cod_data_source_block Ia
_cod_depositor_comments
;
The following automatic conversions were performed:
'_symmetry_cell_setting' value 'Triclinic' changed to 'triclinic'
according to '/home/saulius/struct/CIF-dictionaries/cif_core.dic'
dictionary named 'cif_core.dic' version 2.4.1 from 2010-06-29.

Automatic conversion script
Id: cif_fix_enum 1527 2010-12-29 10:47:43Z saulius 

The following automatic conversions were performed:

'_symmetry_cell_setting' value 'Triclinic' changed to 'triclinic'
according to /home/saulius/struct/CIF-dictionaries/cif_core.dic
dictionary named 'cif_core.dic' version 2.4.1 from 2010-06-29.

Automatic conversion script
Id: cif_fix_values 1715 2011-07-08 13:25:40Z adriana 
;
_cod_original_cell_volume 2430.2(6)
_cod_database_code 2207478
_cod_database_fobs_code 2207478

loop_
_symmetry_equiv_pos_as_xyz
'x, y, z'
'-x, -y, -z'

loop_
_atom_site_label
_atom_site_fract_x
_atom_site_fract_y
_atom_site_fract_z
_atom_site_U_iso_or_equiv
_atom_site_adp_type
_atom_site_calc_flag
_atom_site_refinement_flags
_atom_site_occupancy
_atom_site_type_symbol
S1 0.42549(11) 0.89928(9) 0.93578(8) 0.0730(3) Uani d . 1 S
S2 0.18056(10) 0.86125(9) 0.63947(9) 0.0780(4) Uani d . 1 S
S3 0.54161(11) 0.64446(10) 0.86747(10) 0.0830(4) Uani d . 1 S
S4 0.90344(13) 0.60368(10) 0.56489(8) 0.0835(4) Uani d . 1 S
F1 0.3467(3) 1.1998(2) 0.5333(2) 0.1138(11) Uani d . 1 F
F2 0.1789(3) 1.2420(2) 0.6015(3) 0.1190(12) Uani d . 1 F
F3 0.2598(3) 1.3203(2) 0.7176(2) 0.1039(10) Uani d . 1 F
F4 0.3897(3) 1.3468(2) 0.6054(2) 0.0982(9) Uani d . 1 F
F5 0.4360(3) 1.2418(2) 0.7904(2) 0.0979(9) Uani d . 1 F
F6 0.5297(2) 1.1996(2) 0.6690(2) 0.0969(9) Uani d . 1 F
F7 0.5801(12) 0.7938(15) 1.0407(13) 0.181(3) Uani d PD 0.224(9) F
F8 -0.0335(5) 0.7798(4) 0.6942(5) 0.181(3) Uani d PD 0.776(9) F
F9 0.9559(4) 0.2618(2) 0.7110(3) 0.1388(15) Uani d . 1 F
F10 0.9963(3) 0.3030(2) 0.8299(3) 0.1260(13) Uani d . 1 F
F11 0.7906(4) 0.1785(3) 0.7798(3) 0.1662(18) Uani d D 1 F
F12 0.8715(3) 0.1588(3) 0.8944(3) 0.1546(18) Uani d D 1 F
F13 0.6310(3) 0.2594(2) 0.8726(3) 0.1333(14) Uani d . 1 F
F14 0.7348(4) 0.2979(3) 0.9619(2) 0.1531(17) Uani d . 1 F
F15 0.3248(6) 0.7366(5) 0.8174(5) 0.148(3) Uani d PD 0.590(10) F
F16 1.0706(7) 0.6909(7) 0.4595(7) 0.148(3) Uani d PD 0.410(10) F
C1 0.3746(3) 1.1097(3) 0.7320(3) 0.0584(10) Uani d . 1 C
C2 0.2983(3) 1.1086(3) 0.6739(3) 0.0606(10) Uani d . 1 C
C3 0.2861(4) 1.2055(4) 0.6153(3) 0.0762(13) Uani d . 1 C
C4 0.3414(4) 1.2758(3) 0.6606(3) 0.0745(13) Uani d . 1 C
C5 0.4243(4) 1.2062(3) 0.7158(3) 0.0676(11) Uani d . 1 C
C6 0.3457(4) 0.9776(3) 0.8636(3) 0.0634(11) Uani d . 1 C
C7 0.4139(4) 1.0333(3) 0.8023(3) 0.0577(10) Uani d . 1 C
C8 0.5315(4) 1.0116(3) 0.8158(3) 0.0623(10) Uani d . 1 C
H8A 0.5890 1.0439 0.7803 0.075 Uiso calc R 1 H
C9 0.5527(4) 0.9399(3) 0.8848(3) 0.0618(10) Uani d . 1 C
C10 0.6635(4) 0.8979(3) 0.9160(3) 0.0676(11) Uani d . 1 C
C11 0.6708(5) 0.8336(4) 0.9951(3) 0.0828(14) Uani d D 1 C
H11A 0.6013 0.8150 1.0295 0.099 Uiso d PR 0.776(9) H
C12 0.7752(6) 0.7974(4) 1.0240(4) 0.0935(17) Uani d . 1 C
H12A 0.7780 0.7555 1.0776 0.112 Uiso calc R 1 H
C13 0.8743(6) 0.8221(5) 0.9752(4) 0.106(2) Uani d . 1 C
H13A 0.9445 0.7959 0.9944 0.127 Uiso calc R 1 H
C14 0.8699(5) 0.8853(5) 0.8979(4) 0.1054(19) Uani d . 1 C
H14A 0.9376 0.9029 0.8648 0.126 Uiso calc R 1 H
C15 0.7651(4) 0.9243(4) 0.8675(4) 0.0883(15) Uani d . 1 C
H15A 0.7634 0.9679 0.8148 0.106 Uiso calc R 1 H
C16 0.2176(4) 0.9796(4) 0.8766(3) 0.0823(14) Uani d . 1 C
H16A 0.1833 1.0431 0.8520 0.123 Uiso calc R 1 H
H16B 0.1917 0.9675 0.9391 0.123 Uiso calc R 1 H
H16C 0.1959 0.9294 0.8469 0.123 Uiso calc R 1 H
C17 0.2828(4) 0.9343(3) 0.6514(3) 0.0686(12) Uani d . 1 C
C18 0.2346(4) 1.0283(3) 0.6613(3) 0.0632(11) Uani d . 1 C
C19 0.1147(4) 1.0405(3) 0.6565(3) 0.0672(11) Uani d . 1 C
H19A 0.0695 1.1005 0.6605 0.081 Uiso calc R 1 H
C20 0.0719(4) 0.9575(3) 0.6457(3) 0.0679(11) Uani d . 1 C
C21 -0.0468(4) 0.9465(4) 0.6344(3) 0.0711(12) Uani d . 1 C
C22 -0.0931(5) 0.8590(4) 0.6533(4) 0.0974(18) Uani d D 1 C
H22A -0.0446 0.8017 0.6755 0.117 Uiso d PR 0.224(9) H
C23 -0.2044(5) 0.8475(5) 0.6441(5) 0.118(2) Uani d . 1 C
H23A -0.2322 0.7864 0.6589 0.141 Uiso calc R 1 H
C24 -0.2721(5) 0.9297(6) 0.6124(4) 0.110(2) Uani d . 1 C
H24A -0.3471 0.9243 0.6037 0.132 Uiso calc R 1 H
C25 -0.2328(5) 1.0173(5) 0.5936(4) 0.1008(18) Uani d . 1 C
H25A -0.2818 1.0723 0.5739 0.121 Uiso calc R 1 H
C26 -0.1195(4) 1.0290(4) 0.6026(3) 0.0879(15) Uani d . 1 C
H26A -0.0929 1.0906 0.5877 0.106 Uiso calc R 1 H
C27 0.4064(4) 0.8916(4) 0.6472(4) 0.0940(17) Uani d . 1 C
H27A 0.4543 0.9440 0.6308 0.141 Uiso calc R 1 H
H27B 0.4222 0.8467 0.6037 0.141 Uiso calc R 1 H
H27C 0.4217 0.8569 0.7045 0.141 Uiso calc R 1 H
C28 0.7377(4) 0.3957(3) 0.8217(3) 0.0613(10) Uani d . 1 C
C29 0.8368(4) 0.3952(3) 0.7675(3) 0.0600(10) Uani d . 1 C
C30 0.9075(4) 0.2977(3) 0.7847(3) 0.0751(13) Uani d . 1 C
C31 0.8270(5) 0.2305(3) 0.8366(3) 0.0980(17) Uani d D 1 C
C32 0.7274(4) 0.2970(4) 0.8758(3) 0.0744(13) Uani d . 1 C
C33 0.6677(4) 0.5695(3) 0.8502(3) 0.0691(12) Uani d . 1 C
C34 0.6476(3) 0.4777(3) 0.8375(3) 0.0623(10) Uani d . 1 C
C35 0.5278(4) 0.4692(3) 0.8429(3) 0.0682(11) Uani d . 1 C
H35A 0.4996 0.4111 0.8365 0.082 Uiso calc R 1 H
C36 0.4595(4) 0.5526(3) 0.8579(3) 0.0682(11) Uani d . 1 C
C37 0.3336(4) 0.5679(4) 0.8678(3) 0.0724(12) Uani d . 1 C
C38 0.2715(4) 0.6573(4) 0.8483(4) 0.0872(15) Uani d D 1 C
H38A 0.3132 0.7131 0.8278 0.105 Uiso d PR 0.410(10) H
C39 0.1554(5) 0.6743(5) 0.8560(4) 0.1068(19) Uani d . 1 C
H39A 0.1181 0.7373 0.8417 0.128 Uiso calc R 1 H
C40 0.0962(5) 0.5960(7) 0.8851(4) 0.118(2) Uani d . 1 C
H40A 0.0166 0.6049 0.8909 0.142 Uiso calc R 1 H
C41 0.1522(5) 0.5035(6) 0.9062(4) 0.113(2) Uani d . 1 C
H41A 0.1096 0.4508 0.9264 0.136 Uiso calc R 1 H
C42 0.2715(4) 0.4867(5) 0.8982(4) 0.0976(17) Uani d . 1 C
H42A 0.3088 0.4237 0.9125 0.117 Uiso calc R 1 H
C43 0.7794(4) 0.6084(4) 0.8534(4) 0.0881(16) Uani d . 1 C
H43A 0.8325 0.5561 0.8782 0.132 Uiso calc R 1 H
H43B 0.7670 0.6607 0.8899 0.132 Uiso calc R 1 H
H43C 0.8101 0.6334 0.7942 0.132 Uiso calc R 1 H
C44 0.8186(4) 0.5281(3) 0.6370(3) 0.0702(12) Uani d . 1 C
C45 0.8814(4) 0.4706(3) 0.6989(3) 0.0599(10) Uani d . 1 C
C46 0.9973(4) 0.4893(3) 0.6861(3) 0.0650(11) Uani d . 1 C
H46A 1.0512 0.4559 0.7222 0.078 Uiso calc R 1 H
C47 1.0239(4) 0.5602(3) 0.6166(3) 0.0682(12) Uani d . 1 C
C48 1.1353(5) 0.5970(3) 0.5861(3) 0.0775(14) Uani d . 1 C
C49 1.1583(6) 0.6562(4) 0.5059(4) 0.0964(17) Uani d D 1 C
H49A 1.0959 0.6762 0.4707 0.116 Uiso d PR 0.590(10) H
C50 1.2602(7) 0.6891(5) 0.4756(4) 0.111(2) Uani d . 1 C
H50A 1.2701 0.7285 0.4208 0.134 Uiso calc R 1 H
C51 1.3488(7) 0.6640(5) 0.5262(5) 0.118(2) Uani d . 1 C
H51A 1.4198 0.6860 0.5063 0.142 Uiso calc R 1 H
C52 1.3318(5) 0.6064(4) 0.6059(5) 0.1073(19) Uani d . 1 C
H52A 1.3920 0.5894 0.6406 0.129 Uiso calc R 1 H
C53 1.2262(4) 0.5723(4) 0.6372(4) 0.0872(15) Uani d . 1 C
H53A 1.2166 0.5330 0.6921 0.105 Uiso calc R 1 H
C54 0.6947(4) 0.5319(4) 0.6237(3) 0.0903(16) Uani d . 1 C
H54A 0.6677 0.4696 0.6476 0.135 Uiso calc R 1 H
H54B 0.6869 0.5455 0.5611 0.135 Uiso calc R 1 H
H54C 0.6504 0.5832 0.6537 0.135 Uiso calc R 1 H

loop_
_atom_site_aniso_label
_atom_site_aniso_U_11
_atom_site_aniso_U_22
_atom_site_aniso_U_33
_atom_site_aniso_U_12
_atom_site_aniso_U_13
_atom_site_aniso_U_23
S1 0.0873(8) 0.0617(7) 0.0665(7) -0.0132(6) -0.0052(6) 0.0028(5)
S2 0.0600(7) 0.0750(8) 0.1047(10) -0.0017(6) -0.0155(6) -0.0301(7)
S3 0.0610(7) 0.0784(8) 0.1160(11) -0.0073(6) -0.0059(7) -0.0382(8)
S4 0.1071(10) 0.0717(8) 0.0662(7) -0.0012(7) -0.0157(7) 0.0055(6)
F1 0.156(3) 0.114(3) 0.0690(19) -0.026(2) -0.011(2) 0.0023(17)
F2 0.088(2) 0.097(2) 0.170(3) -0.0082(17) -0.064(2) 0.029(2)
F3 0.097(2) 0.084(2) 0.123(3) 0.0106(17) -0.0027(19) -0.0163(18)
F4 0.103(2) 0.0754(18) 0.109(2) -0.0217(16) -0.0183(18) 0.0262(16)
F5 0.130(3) 0.0772(18) 0.098(2) -0.0363(17) -0.0405(19) -0.0045(16)
F6 0.0598(16) 0.093(2) 0.126(2) -0.0175(14) -0.0021(16) 0.0249(18)
F7 0.135(5) 0.142(5) 0.281(8) -0.036(4) -0.051(5) -0.037(5)
F8 0.135(5) 0.142(5) 0.281(8) -0.036(4) -0.051(5) -0.037(5)
F9 0.181(4) 0.083(2) 0.123(3) 0.045(2) 0.022(3) -0.008(2)
F10 0.079(2) 0.107(2) 0.183(4) -0.0089(18) -0.057(2) 0.043(2)
F11 0.205(5) 0.106(3) 0.200(5) -0.040(3) -0.005(4) -0.057(3)
F12 0.121(3) 0.125(3) 0.174(4) 0.019(2) 0.000(3) 0.077(3)
F13 0.087(2) 0.084(2) 0.228(4) -0.0305(18) -0.048(2) 0.025(2)
F14 0.267(5) 0.116(3) 0.073(2) -0.045(3) -0.013(3) 0.008(2)
F15 0.120(5) 0.127(5) 0.190(6) -0.005(4) -0.023(4) -0.001(4)
F16 0.120(5) 0.127(5) 0.190(6) -0.005(4) -0.023(4) -0.001(4)
C1 0.054(2) 0.057(2) 0.062(2) -0.0081(19) -0.005(2) -0.0031(19)
C2 0.053(2) 0.065(3) 0.063(3) -0.004(2) -0.008(2) -0.006(2)
C3 0.069(3) 0.078(3) 0.078(3) -0.001(2) -0.020(3) 0.002(3)
C4 0.070(3) 0.063(3) 0.084(3) -0.009(2) -0.004(3) 0.007(2)
C5 0.064(3) 0.071(3) 0.067(3) -0.016(2) -0.011(2) 0.005(2)
C6 0.070(3) 0.056(2) 0.064(3) -0.013(2) -0.004(2) -0.007(2)
C7 0.063(3) 0.055(2) 0.057(2) -0.0109(19) -0.010(2) -0.0065(19)
C8 0.066(3) 0.059(2) 0.062(3) -0.012(2) -0.011(2) -0.002(2)
C9 0.075(3) 0.053(2) 0.058(2) -0.006(2) -0.013(2) -0.0058(19)
C10 0.083(3) 0.059(3) 0.063(3) 0.000(2) -0.019(2) -0.012(2)
C11 0.104(4) 0.072(3) 0.075(3) 0.004(3) -0.035(3) -0.008(3)
C12 0.119(5) 0.078(4) 0.085(4) 0.007(3) -0.043(4) -0.007(3)
C13 0.115(5) 0.102(5) 0.104(5) 0.030(4) -0.054(4) -0.022(4)
C14 0.079(4) 0.118(5) 0.115(5) 0.011(3) -0.026(3) -0.008(4)
C15 0.076(3) 0.094(4) 0.092(4) 0.004(3) -0.027(3) -0.002(3)
C16 0.074(3) 0.085(3) 0.085(3) -0.019(3) 0.003(3) -0.006(3)
C17 0.051(2) 0.075(3) 0.082(3) -0.003(2) -0.010(2) -0.018(2)
C18 0.055(2) 0.068(3) 0.069(3) -0.004(2) -0.013(2) -0.011(2)
C19 0.054(2) 0.070(3) 0.079(3) 0.002(2) -0.015(2) -0.018(2)
C20 0.054(3) 0.073(3) 0.078(3) -0.002(2) -0.011(2) -0.019(2)
C21 0.056(3) 0.086(3) 0.077(3) -0.012(2) -0.008(2) -0.028(3)
C22 0.071(3) 0.085(4) 0.143(5) 0.001(3) -0.033(3) -0.030(4)
C23 0.072(4) 0.116(5) 0.181(7) -0.026(4) -0.024(4) -0.050(5)
C24 0.060(3) 0.158(6) 0.125(5) -0.012(4) -0.014(3) -0.057(5)
C25 0.062(3) 0.132(5) 0.110(5) 0.005(3) -0.019(3) -0.030(4)
C26 0.052(3) 0.121(4) 0.092(4) 0.004(3) -0.019(3) -0.019(3)
C27 0.055(3) 0.095(4) 0.136(5) 0.007(3) -0.012(3) -0.040(3)
C28 0.057(2) 0.065(3) 0.064(3) -0.011(2) -0.014(2) -0.006(2)
C29 0.060(3) 0.059(2) 0.061(2) -0.002(2) -0.013(2) -0.005(2)
C30 0.067(3) 0.067(3) 0.083(3) 0.008(2) -0.007(3) -0.001(3)
C31 0.092(4) 0.067(3) 0.127(5) -0.002(3) -0.016(4) 0.008(3)
C32 0.074(3) 0.076(3) 0.076(3) -0.023(3) -0.014(2) -0.003(2)
C33 0.054(2) 0.079(3) 0.080(3) -0.011(2) -0.008(2) -0.025(2)
C34 0.053(2) 0.065(3) 0.070(3) -0.008(2) -0.008(2) -0.013(2)
C35 0.056(3) 0.071(3) 0.082(3) -0.013(2) -0.011(2) -0.016(2)
C36 0.055(3) 0.071(3) 0.081(3) -0.008(2) -0.008(2) -0.017(2)
C37 0.050(2) 0.091(3) 0.078(3) -0.002(2) -0.009(2) -0.021(3)
C38 0.064(3) 0.098(4) 0.099(4) 0.002(3) -0.012(3) -0.023(3)
C39 0.065(4) 0.128(5) 0.126(5) 0.009(4) -0.023(3) -0.023(4)
C40 0.051(3) 0.191(8) 0.117(5) 0.001(4) -0.018(3) -0.041(5)
C41 0.071(4) 0.142(6) 0.130(5) -0.029(4) -0.007(4) -0.019(5)
C42 0.057(3) 0.136(5) 0.103(4) -0.032(3) -0.001(3) -0.018(4)
C43 0.064(3) 0.094(4) 0.119(4) -0.020(3) -0.008(3) -0.045(3)
C44 0.080(3) 0.066(3) 0.063(3) 0.003(2) -0.014(2) -0.010(2)
C45 0.064(3) 0.054(2) 0.059(2) 0.003(2) -0.007(2) -0.0060(19)
C46 0.065(3) 0.062(3) 0.063(3) 0.003(2) -0.004(2) -0.002(2)
C47 0.083(3) 0.061(3) 0.057(3) -0.003(2) -0.001(2) -0.006(2)
C48 0.098(4) 0.059(3) 0.069(3) -0.014(3) 0.022(3) -0.011(2)
C49 0.117(5) 0.082(4) 0.084(4) -0.019(3) 0.016(3) -0.009(3)
C50 0.151(6) 0.091(4) 0.089(4) -0.046(5) 0.041(4) -0.019(3)
C51 0.124(6) 0.101(5) 0.128(6) -0.047(4) 0.051(5) -0.040(4)
C52 0.095(4) 0.094(4) 0.130(5) -0.021(3) 0.018(4) -0.023(4)
C53 0.077(3) 0.079(3) 0.100(4) -0.014(3) 0.009(3) -0.006(3)
C54 0.091(4) 0.096(4) 0.085(4) 0.006(3) -0.032(3) -0.012(3)

loop_
_atom_type_symbol
_atom_type_description
_atom_type_scat_dispersion_real
_atom_type_scat_dispersion_imag
_atom_type_scat_source
C C 0.0033 0.0016 'International Tables Vol C Tables 4.2.6.8 and 6.1.1.4'
H H 0.0000 0.0000 'International Tables Vol C Tables 4.2.6.8 and 6.1.1.4'
F F 0.0171 0.0103 'International Tables Vol C Tables 4.2.6.8 and 6.1.1.4'
S S 0.1246 0.1234 'International Tables Vol C Tables 4.2.6.8 and 6.1.1.4'

loop_
_geom_angle_atom_site_label_1
_geom_angle_atom_site_label_2
_geom_angle_atom_site_label_3
_geom_angle
C6 S1 C9 93.1(2)
C17 S2 C20 92.6(2)
C33 S3 C36 92.9(2)
C44 S4 C47 93.5(2)
C2 C1 C7 130.3(4)
C2 C1 C5 110.5(4)
C7 C1 C5 119.1(4)
C1 C2 C18 129.6(4)
C1 C2 C3 110.2(4)
C18 C2 C3 120.2(4)
F2 C3 F1 106.8(4)
F2 C3 C2 115.4(4)
F1 C3 C2 111.2(4)
F2 C3 C4 110.8(4)
F1 C3 C4 107.3(4)
C2 C3 C4 105.0(4)
F4 C4 F3 107.5(4)
F4 C4 C5 114.2(4)
F3 C4 C5 108.1(4)
F4 C4 C3 114.8(4)
F3 C4 C3 108.8(4)
C5 C4 C3 103.1(4)
F5 C5 F6 106.1(4)
F5 C5 C1 113.8(4)
F6 C5 C1 112.2(4)
F5 C5 C4 111.1(4)
F6 C5 C4 109.3(4)
C1 C5 C4 104.4(4)
C7 C6 C16 129.8(4)
C7 C6 S1 110.9(3)
C16 C6 S1 119.2(3)
C6 C7 C8 112.1(4)
C6 C7 C1 125.9(4)
C8 C7 C1 122.0(4)
C9 C8 C7 114.3(4)
C9 C8 H8A 122.8
C7 C8 H8A 122.8
C8 C9 C10 128.8(4)
C8 C9 S1 109.5(3)
C10 C9 S1 121.7(3)
C15 C10 C11 117.7(5)
C15 C10 C9 120.1(4)
C11 C10 C9 122.1(5)
F7 C11 C12 116.0(11)
F7 C11 C10 122.4(11)
C12 C11 C10 121.1(6)
C12 C11 H11A 120.2
C10 C11 H11A 118.7
C13 C12 C11 120.8(6)
C13 C12 H12A 119.6
C11 C12 H12A 119.6
C12 C13 C14 119.5(6)
C12 C13 H13A 120.3
C14 C13 H13A 120.3
C13 C14 C15 121.0(6)
C13 C14 H14A 119.5
C15 C14 H14A 119.5
C10 C15 C14 119.9(5)
C10 C15 H15A 120.0
C14 C15 H15A 120.0
C6 C16 H16A 109.5
C6 C16 H16B 109.5
H16A C16 H16B 109.5
C6 C16 H16C 109.5
H16A C16 H16C 109.5
H16B C16 H16C 109.5
C18 C17 C27 129.6(4)
C18 C17 S2 110.9(3)
C27 C17 S2 119.5(4)
C17 C18 C19 112.2(4)
C17 C18 C2 124.6(4)
C19 C18 C2 123.3(4)
C20 C19 C18 114.3(4)
C20 C19 H19A 122.9
C18 C19 H19A 122.9
C19 C20 C21 127.7(4)
C19 C20 S2 110.0(3)
C21 C20 S2 122.2(3)
C22 C21 C26 116.2(4)
C22 C21 C20 123.9(5)
C26 C21 C20 119.8(5)
F8 C22 C21 119.4(5)
F8 C22 C23 115.3(6)
C21 C22 C23 124.8(5)
C21 C22 H22A 117.3
C23 C22 H22A 117.9
C24 C23 C22 117.1(6)
C24 C23 H23A 121.5
C22 C23 H23A 121.5
C25 C24 C23 121.1(6)
C25 C24 H24A 119.4
C23 C24 H24A 119.4
C24 C25 C26 121.8(6)
C24 C25 H25A 119.1
C26 C25 H25A 119.1
C21 C26 C25 118.9(6)
C21 C26 H26A 120.5
C25 C26 H26A 120.5
C17 C27 H27A 109.5
C17 C27 H27B 109.5
H27A C27 H27B 109.5
C17 C27 H27C 109.5
H27A C27 H27C 109.5
H27B C27 H27C 109.5
C29 C28 C34 130.0(4)
C29 C28 C32 111.0(4)
C34 C28 C32 118.9(4)
C28 C29 C45 131.2(4)
C28 C29 C30 109.9(4)
C45 C29 C30 118.9(4)
F9 C30 F10 104.2(4)
F9 C30 C31 110.5(5)
F10 C30 C31 111.2(4)
F9 C30 C29 113.7(4)
F10 C30 C29 112.3(4)
C31 C30 C29 105.1(4)
F12 C31 F11 101.6(4)
F12 C31 C30 116.4(4)
F11 C31 C30 108.2(5)
F12 C31 C32 115.0(5)
F11 C31 C32 109.7(4)
C30 C31 C32 105.7(4)
F13 C32 F14 105.9(4)
F13 C32 C28 115.0(4)
F14 C32 C28 112.6(4)
F13 C32 C31 109.0(4)
F14 C32 C31 109.9(4)
C28 C32 C31 104.3(4)
C34 C33 C43 129.5(4)
C34 C33 S3 110.9(3)
C43 C33 S3 119.6(3)
C33 C34 C35 112.1(4)
C33 C34 C28 124.5(4)
C35 C34 C28 123.5(4)
C36 C35 C34 114.2(4)
C36 C35 H35A 122.9
C34 C35 H35A 122.9
C35 C36 C37 127.7(4)
C35 C36 S3 109.9(3)
C37 C36 S3 122.4(4)
C38 C37 C42 116.8(5)
C38 C37 C36 123.8(5)
C42 C37 C36 119.4(5)
F15 C38 C39 114.6(6)
F15 C38 C37 119.9(5)
C39 C38 C37 125.5(6)
C39 C38 H38A 117.2
C37 C38 H38A 117.3
C40 C39 C38 117.4(6)
C40 C39 H39A 121.3
C38 C39 H39A 121.3
C39 C40 C41 120.8(6)
C39 C40 H40A 119.6
C41 C40 H40A 119.6
C40 C41 C42 121.5(6)
C40 C41 H41A 119.2
C42 C41 H41A 119.2
C41 C42 C37 118.0(6)
C41 C42 H42A 121.0
C37 C42 H42A 121.0
C33 C43 H43A 109.5
C33 C43 H43B 109.5
H43A C43 H43B 109.5
C33 C43 H43C 109.5
H43A C43 H43C 109.5
H43B C43 H43C 109.5
C45 C44 C54 130.7(4)
C45 C44 S4 110.5(4)
C54 C44 S4 118.8(3)
C44 C45 C46 112.1(4)
C44 C45 C29 124.7(4)
C46 C45 C29 123.2(4)
C47 C46 C45 114.8(4)
C47 C46 H46A 122.6
C45 C46 H46A 122.6
C46 C47 C48 128.3(4)
C46 C47 S4 109.2(4)
C48 C47 S4 122.5(4)
C49 C48 C53 115.5(5)
C49 C48 C47 123.5(5)
C53 C48 C47 121.0(4)
F16 C49 C50 117.5(7)
F16 C49 C48 117.5(7)
C50 C49 C48 124.7(7)
C50 C49 H49A 118.6
C48 C49 H49A 116.7
C49 C50 C51 119.2(6)
C49 C50 H50A 120.4
C51 C50 H50A 120.4
C52 C51 C50 119.1(7)
C52 C51 H51A 120.4
C50 C51 H51A 120.4
C51 C52 C53 121.6(7)
C51 C52 H52A 119.2
C53 C52 H52A 119.2
C48 C53 C52 119.9(6)
C48 C53 H53A 120.0
C52 C53 H53A 120.0
C44 C54 H54A 109.5
C44 C54 H54B 109.5
H54A C54 H54B 109.5
C44 C54 H54C 109.5
H54A C54 H54C 109.5
H54B C54 H54C 109.5

loop_
_geom_bond_atom_site_label_1
_geom_bond_atom_site_label_2
_geom_bond_distance
_geom_bond_publ_flag
S1 C6 1.711(4) y
S1 C9 1.724(4) y
S2 C17 1.718(4) y
S2 C20 1.727(4) y
S3 C33 1.715(5) y
S3 C36 1.729(4) y
S4 C44 1.717(5) y
S4 C47 1.720(5) y
F1 C3 1.367(6) ?
F2 C3 1.335(5) ?
F3 C4 1.359(5) ?
F4 C4 1.329(5) ?
F5 C5 1.337(5) ?
F6 C5 1.353(5) ?
F7 C11 1.336(3) y
F8 C22 1.338(3) y
F9 C30 1.327(6) ?
F10 C30 1.350(6) ?
F11 C31 1.349(3) ?
F12 C31 1.326(3) ?
F13 C32 1.324(5) ?
F14 C32 1.332(5) ?
F15 C38 1.328(3) y
F16 C49 1.333(3) y
C1 C2 1.352(5) y
C1 C7 1.464(5) y
C1 C5 1.498(6) y
C2 C18 1.468(6) y
C2 C3 1.494(6) y
C3 C4 1.529(7) y
C4 C5 1.526(6) y
C6 C7 1.366(5) ?
C6 C16 1.503(6) ?
C7 C8 1.422(6) ?
C8 C9 1.358(5) ?
C8 H8A 0.930 ?
C9 C10 1.474(6) ?
C10 C15 1.389(7) ?
C10 C11 1.392(6) ?
C11 C12 1.376(7) ?
C11 H11A 0.9599 ?
C12 C13 1.359(8) ?
C12 H12A 0.930 ?
C13 C14 1.362(8) ?
C13 H13A 0.930 ?
C14 C15 1.396(7) ?
C14 H14A 0.930 ?
C15 H15A 0.930 ?
C16 H16A 0.960 ?
C16 H16B 0.960 ?
C16 H16C 0.960 ?
C17 C18 1.366(6) ?
C17 C27 1.502(6) ?
C18 C19 1.419(6) ?
C19 C20 1.352(6) ?
C19 H19A 0.930 ?
C20 C21 1.470(6) ?
C21 C22 1.366(7) ?
C21 C26 1.399(7) ?
C22 C23 1.377(7) ?
C22 H22A 0.9601 ?
C23 C24 1.365(9) ?
C23 H23A 0.930 ?
C24 C25 1.328(8) ?
C24 H24A 0.930 ?
C25 C26 1.402(7) ?
C25 H25A 0.930 ?
C26 H26A 0.930 ?
C27 H27A 0.960 ?
C27 H27B 0.960 ?
C27 H27C 0.960 ?
C28 C29 1.345(6) y
C28 C34 1.474(6) y
C28 C32 1.492(6) y
C29 C45 1.459(6) y
C29 C30 1.494(6) y
C30 C31 1.486(7) y
C31 C32 1.512(7) y
C33 C34 1.364(6) ?
C33 C43 1.502(6) ?
C34 C35 1.430(6) ?
C35 C36 1.346(6) ?
C35 H35A 0.930 ?
C36 C37 1.470(6) ?
C37 C38 1.363(7) ?
C37 C42 1.408(7) ?
C38 C39 1.358(7) ?
C38 H38A 0.960 ?
C39 C40 1.351(9) ?
C39 H39A 0.930 ?
C40 C41 1.370(9) ?
C40 H40A 0.930 ?
C41 C42 1.395(7) ?
C41 H41A 0.930 ?
C42 H42A 0.930 ?
C43 H43A 0.960 ?
C43 H43B 0.960 ?
C43 H43C 0.960 ?
C44 C45 1.373(6) ?
C44 C54 1.502(6) ?
C45 C46 1.414(6) ?
C46 C47 1.365(6) ?
C46 H46A 0.930 ?
C47 C48 1.470(6) ?
C48 C49 1.382(7) ?
C48 C53 1.391(7) ?
C49 C50 1.346(8) ?
C49 H49A 0.9601 ?
C50 C51 1.364(9) ?
C50 H50A 0.930 ?
C51 C52 1.356(9) ?
C51 H51A 0.930 ?
C52 C53 1.395(7) ?
C52 H52A 0.930 ?
C53 H53A 0.930 ?
C54 H54A 0.960 ?
C54 H54B 0.960 ?
C54 H54C 0.960 ?
